data_7243660
loop_
_publ_author_name
'Rai, Sunil K.'
'Baidya, Debjani'
'Nangia, Ashwini K.'

_publ_section_title
;
 Salts, solvates and hydrates of the multi-kinase inhibitor drug pazopanib
 with hydroxybenzoic acids
;
_journal_issue 35
_journal_name_full CrystEngComm
_journal_page_first 5994
_journal_page_last 6011
_journal_paper_doi 10.1039/D1CE00785H
_journal_volume 23
_journal_year 2021
_chemical_formula_moiety 'C21 H24 N7 O2 S, C7 H5 O3, H2 O'
_chemical_formula_sum 'C28 H31 N7 O6 S'
_chemical_formula_weight 593.66
_space_group_crystal_system monoclinic
_space_group_IT_number 14
_space_group_name_Hall '-P 2ybc'
_space_group_name_H-M_alt 'P 1 21/c 1'
_atom_sites_solution_hydrogens mixed
_audit_creation_method SHELXL-2017/1
_audit_update_record
;
2020-12-16 deposited with the CCDC.	2021-08-19 downloaded from the CCDC.
;
_cell_angle_alpha 90
_cell_angle_beta 108.210(2)
_cell_angle_gamma 90
_cell_formula_units_Z 4
_cell_length_a 16.2967(12)
_cell_length_b 8.5063(5)
_cell_length_c 21.3502(14)
_cell_measurement_reflns_used 6509
_cell_measurement_temperature 100(2)
_cell_measurement_theta_max 29.11
_cell_measurement_theta_min 2.63
_cell_volume 2811.4(3)
_computing_structure_refinement 'SHELXL-2017/1 (Sheldrick, 2017)'
_computing_structure_solution 'SHELXT 2014/5 (Sheldrick, 2014)'
_diffrn_ambient_temperature 100(2)
_diffrn_measured_fraction_theta_full 0.999
_diffrn_measured_fraction_theta_max 0.996
_diffrn_measurement_device_type 'Bruker APEX-II CCD'
_diffrn_measurement_method '\f and \w scans'
_diffrn_radiation_type MoK\a
_diffrn_radiation_wavelength 0.71073
_diffrn_reflns_av_R_equivalents 0.1719
_diffrn_reflns_av_unetI/netI 0.0902
_diffrn_reflns_Laue_measured_fraction_full 0.999
_diffrn_reflns_Laue_measured_fraction_max 0.996
_diffrn_reflns_limit_h_max 23
_diffrn_reflns_limit_h_min -23
_diffrn_reflns_limit_k_max 11
_diffrn_reflns_limit_k_min -12
_diffrn_reflns_limit_l_max 30
_diffrn_reflns_limit_l_min -30
_diffrn_reflns_number 90142
_diffrn_reflns_point_group_measured_fraction_full 0.999
_diffrn_reflns_point_group_measured_fraction_max 0.996
_diffrn_reflns_theta_full 25.242
_diffrn_reflns_theta_max 30.570
_diffrn_reflns_theta_min 2.597
_diffrn_source 'sealed tube'
_exptl_absorpt_coefficient_mu 0.172
_exptl_absorpt_correction_T_max 0.983
_exptl_absorpt_correction_T_min 0.960
_exptl_absorpt_correction_type multi-scan
_exptl_absorpt_process_details 'sadabs (bruker, 2006)'
_exptl_crystal_colour white
_exptl_crystal_density_diffrn 1.403
_exptl_crystal_description Rod
_exptl_crystal_F_000 1248
_exptl_crystal_size_max 0.300
_exptl_crystal_size_mid 0.200
_exptl_crystal_size_min 0.100
_refine_diff_density_max 0.614
_refine_diff_density_min -1.117
_refine_diff_density_rms 0.102
_refine_ls_extinction_coef 0.0081(11)
_refine_ls_extinction_expression Fc^*^=kFc[1+0.001xFc^2^\l^3^/sin(2\q)]^-1/4^
_refine_ls_extinction_method 'SHELXL-2017/1 (Sheldrick 2017)'
_refine_ls_goodness_of_fit_ref 1.049
_refine_ls_hydrogen_treatment mixed
_refine_ls_matrix_type full
_refine_ls_number_parameters 409
_refine_ls_number_reflns 8592
_refine_ls_number_restraints 0
_refine_ls_restrained_S_all 1.049
_refine_ls_R_factor_all 0.1427
_refine_ls_R_factor_gt 0.0729
_refine_ls_shift/su_max 0.000
_refine_ls_shift/su_mean 0.000
_refine_ls_structure_factor_coef Fsqd
_refine_ls_weighting_details 'w=1/[\s^2^(Fo^2^)+(0.0754P)^2^+4.7863P] where P=(Fo^2^+2Fc^2^)/3'
_refine_ls_weighting_scheme calc
_refine_ls_wR_factor_gt 0.1651
_refine_ls_wR_factor_ref 0.2041
_reflns_Friedel_coverage 0.000
_reflns_number_gt 5144
_reflns_number_total 8592
_reflns_threshold_expression 'I > 2\s(I)'
_cod_data_source_file d1ce00785h2.cif
_cod_data_source_block PAZ_4HBA_H2O
_cod_original_sg_symbol_H-M 'P 21/c'
_cod_database_code 7243660
_shelx_shelxl_version_number 2017/1
_shelx_space_group_comment
;
The symmetry employed for this shelxl refinement is uniquely defined
by the following loop, which should always be used as a source of
symmetry information in preference to the above space-group names.
They are only intended as comments.
;
_shelx_estimated_absorpt_t_min 0.950
_shelx_estimated_absorpt_t_max 0.983

loop_
_space_group_symop_operation_xyz
'x, y, z'
'-x, y+1/2, -z+1/2'
'-x, -y, -z'
'x, -y-1/2, z-1/2'

loop_
_atom_site_label
_atom_site_type_symbol
_atom_site_fract_x
_atom_site_fract_y
_atom_site_fract_z
_atom_site_U_iso_or_equiv
_atom_site_adp_type
_atom_site_occupancy
_atom_site_site_symmetry_order
_atom_site_calc_flag
_atom_site_refinement_flags_posn
_atom_site_refinement_flags_adp
_atom_site_refinement_flags_occupancy
_atom_site_disorder_assembly
_atom_site_disorder_group
S1 S 0.84111(5) 0.42352(9) 0.67027(4) 0.01992(18) Uani 1 1 d . . . . .
O5 O 0.66142(15) 0.8655(3) 0.23607(11) 0.0224(5) Uani 1 1 d . . . . .
O4 O 0.45532(13) 0.4340(2) 0.37929(10) 0.0199(4) Uani 1 1 d . . . . .
O3 O 0.58355(14) 0.4486(3) 0.45678(10) 0.0232(5) Uani 1 1 d . . . . .
O2 O 0.81593(14) 0.5185(3) 0.61183(10) 0.0247(5) Uani 1 1 d . . . . .
O1 O 0.92346(14) 0.3462(3) 0.68784(12) 0.0298(5) Uani 1 1 d . . . . .
N6 N 0.54476(16) 0.2343(3) 0.53783(12) 0.0182(5) Uani 1 1 d . . . . .
N5 N 0.40938(16) 0.2439(3) 0.46336(12) 0.0192(5) Uani 1 1 d . . . . .
N4 N 0.43753(15) 0.0720(3) 0.55454(12) 0.0176(5) Uani 1 1 d . . . . .
N3 N 0.32937(16) -0.0751(3) 0.57125(12) 0.0201(5) Uani 1 1 d . . . . .
N2 N 0.06647(16) -0.0585(3) 0.63336(13) 0.0240(6) Uani 1 1 d . . . . .
C10 C 0.35358(18) 0.0331(3) 0.53517(14) 0.0175(6) Uani 1 1 d . . . . .
C19 C 0.68442(18) 0.3030(3) 0.60624(14) 0.0170(6) Uani 1 1 d . . . . .
H19 H 0.681793 0.388691 0.577138 0.020 Uiso 1 1 calc R U . . .
C14 C 0.61435(18) 0.2009(3) 0.59468(14) 0.0168(5) Uani 1 1 d . . . . .
C18 C 0.75824(19) 0.2806(3) 0.66004(14) 0.0183(6) Uani 1 1 d . . . . .
C13 C 0.46330(19) 0.1794(3) 0.51978(14) 0.0166(5) Uani 1 1 d . . . . .
C27 C 0.53997(19) 0.7636(3) 0.26508(14) 0.0187(6) Uani 1 1 d . . . . .
H27 H 0.500732 0.821221 0.230361 0.022 Uiso 1 1 calc R U . . .
C7 C 0.23966(19) -0.1100(3) 0.56052(15) 0.0193(6) Uani 1 1 d . . . . .
C26 C 0.62839(19) 0.7762(3) 0.27587(14) 0.0191(6) Uani 1 1 d . . . . .
C28 C 0.5091(2) 0.6674(3) 0.30474(14) 0.0195(6) Uani 1 1 d . . . . .
H28 H 0.448593 0.655745 0.295900 0.023 Uiso 1 1 calc R U . . .
C5 C 0.11464(19) -0.0951(4) 0.59454(14) 0.0194(6) Uani 1 1 d . . . . .
C24 C 0.65431(19) 0.6053(3) 0.36973(14) 0.0199(6) Uani 1 1 d . . . . .
H24 H 0.693614 0.554278 0.406577 0.024 Uiso 1 1 calc R U . . .
C22 C 0.53294(19) 0.4832(3) 0.40111(14) 0.0189(6) Uani 1 1 d . . . . .
C23 C 0.56595(19) 0.5871(3) 0.35771(13) 0.0183(6) Uani 1 1 d . . . . .
C6 C 0.20192(19) -0.0549(4) 0.60487(15) 0.0217(6) Uani 1 1 d . . . . .
H6 H 0.233120 0.008033 0.641289 0.026 Uiso 1 1 calc R U . . .
C17 C 0.7651(2) 0.1548(4) 0.70413(15) 0.0215(6) Uani 1 1 d . . . . .
C15 C 0.6186(2) 0.0784(4) 0.63829(15) 0.0218(6) Uani 1 1 d . . . . .
H15 H 0.570915 0.009226 0.631986 0.026 Uiso 1 1 calc R U . . .
C25 C 0.6858(2) 0.6968(4) 0.32866(15) 0.0210(6) Uani 1 1 d . . . . .
H25 H 0.746286 0.705407 0.336447 0.025 Uiso 1 1 calc R U . . .
C4 C 0.06833(19) -0.1892(4) 0.54052(15) 0.0202(6) Uani 1 1 d . . . . .
C3 C -0.01291(19) -0.2102(4) 0.54852(14) 0.0205(6) Uani 1 1 d . . . . .
C16 C 0.6934(2) 0.0574(4) 0.69156(15) 0.0237(6) Uani 1 1 d . . . . .
H16 H 0.695483 -0.027911 0.720710 0.028 Uiso 1 1 calc R U . . .
C12 C 0.32478(19) 0.2068(4) 0.44465(15) 0.0213(6) Uani 1 1 d . . . . .
H12 H 0.286554 0.254654 0.406402 0.026 Uiso 1 1 calc R U . . .
C11 C 0.2934(2) 0.1035(4) 0.47905(15) 0.0223(6) Uani 1 1 d . . . . .
H11 H 0.233605 0.078575 0.466401 0.027 Uiso 1 1 calc R U . . .
C21 C 0.39170(19) -0.1368(4) 0.63143(15) 0.0217(6) Uani 1 1 d . . . . .
H21A H 0.363268 -0.214393 0.651586 0.033 Uiso 1 1 calc R U . . .
H21B H 0.439656 -0.186856 0.620509 0.033 Uiso 1 1 calc R U . . .
H21C H 0.413920 -0.050416 0.662487 0.033 Uiso 1 1 calc R U . . .
C9 C 0.1092(2) -0.2436(4) 0.49518(16) 0.0264(7) Uani 1 1 d . . . . .
H9 H 0.078516 -0.305553 0.458266 0.032 Uiso 1 1 calc R U . . .
C1 C -0.0762(2) -0.1204(5) 0.63664(18) 0.0277(7) Uani 1 1 d . . . . .
C20 C 0.8433(2) 0.1238(4) 0.76308(16) 0.0297(7) Uani 1 1 d . . . . .
H20A H 0.887720 0.202759 0.764791 0.045 Uiso 1 1 calc R U . . .
H20B H 0.826885 0.129753 0.803447 0.045 Uiso 1 1 calc R U . . .
H20C H 0.866023 0.018816 0.759307 0.045 Uiso 1 1 calc R U . . .
C8 C 0.1940(2) -0.2048(4) 0.50571(16) 0.0252(7) Uani 1 1 d . . . . .
H8 H 0.222785 -0.241630 0.476098 0.030 Uiso 1 1 calc R U . . .
C2 C -0.0901(2) -0.2979(4) 0.50691(17) 0.0300(7) Uani 1 1 d . . . . .
H2A H -0.076893 -0.345363 0.469339 0.045 Uiso 1 1 calc R U . . .
H2B H -0.105207 -0.380684 0.533288 0.045 Uiso 1 1 calc R U . . .
H2C H -0.138818 -0.225241 0.490789 0.045 Uiso 1 1 calc R U . . .
N7 N 0.84152(19) 0.5342(3) 0.73120(14) 0.0238(6) Uani 1 1 d . . . . .
N1 N -0.00998(16) -0.1318(3) 0.60386(12) 0.0212(5) Uani 1 1 d . . . . .
O6 O -0.076547 -0.298729 0.354274 0.0840(12) Uani 1 1 d . . . . .
H4 H 0.556(2) 0.305(4) 0.5077(17) 0.020(8) Uiso 1 1 d . . . . .
H3 H 0.429(3) 0.310(5) 0.441(2) 0.039(11) Uiso 1 1 d . . . . .
H7A H 0.872(3) 0.501(5) 0.768(2) 0.047(13) Uiso 1 1 d . . . . .
H7B H 0.787(3) 0.572(5) 0.7278(19) 0.035(11) Uiso 1 1 d . . . . .
H5 H 0.627(3) 0.892(6) 0.208(3) 0.062(17) Uiso 1 1 d . . . . .
H1A H -0.105(3) -0.020(5) 0.628(2) 0.038(11) Uiso 1 1 d . . . . .
H1B H -0.121(3) -0.203(5) 0.620(2) 0.042(12) Uiso 1 1 d . . . . .
H1C H -0.050(3) -0.136(5) 0.683(2) 0.051(13) Uiso 1 1 d . . . . .
H9B H -0.073546 -0.210709 0.358115 0.119 Uiso 1 1 d . U . . .
H9A H -0.041818 -0.316136 0.339653 0.154 Uiso 1 1 d . U . . .

loop_
_atom_site_aniso_label
_atom_site_aniso_U_11
_atom_site_aniso_U_22
_atom_site_aniso_U_33
_atom_site_aniso_U_23
_atom_site_aniso_U_13
_atom_site_aniso_U_12
S1 0.0175(3) 0.0242(4) 0.0181(3) 0.0020(3) 0.0056(3) -0.0011(3)
O5 0.0218(11) 0.0255(11) 0.0188(11) 0.0046(9) 0.0047(9) -0.0033(9)
O4 0.0229(11) 0.0199(10) 0.0168(10) -0.0006(8) 0.0058(8) 0.0000(8)
O3 0.0268(11) 0.0257(11) 0.0150(10) 0.0032(8) 0.0035(8) -0.0026(9)
O2 0.0258(11) 0.0298(12) 0.0176(10) 0.0057(9) 0.0054(9) -0.0063(9)
O1 0.0177(11) 0.0374(14) 0.0344(13) 0.0041(11) 0.0084(10) 0.0031(10)
N6 0.0193(12) 0.0194(12) 0.0155(11) 0.0000(9) 0.0046(10) -0.0017(10)
N5 0.0218(13) 0.0179(12) 0.0170(12) 0.0011(10) 0.0050(10) -0.0014(10)
N4 0.0191(12) 0.0167(11) 0.0175(11) 0.0002(9) 0.0065(9) 0.0008(10)
N3 0.0187(12) 0.0218(12) 0.0203(12) 0.0016(10) 0.0068(10) 0.0002(10)
N2 0.0206(13) 0.0319(15) 0.0197(13) -0.0038(11) 0.0066(10) -0.0038(11)
C10 0.0176(13) 0.0162(13) 0.0197(14) -0.0025(10) 0.0072(11) -0.0019(11)
C19 0.0202(14) 0.0178(13) 0.0142(13) 0.0026(10) 0.0070(11) 0.0018(11)
C14 0.0189(14) 0.0167(13) 0.0148(13) -0.0006(10) 0.0052(11) 0.0016(11)
C18 0.0208(14) 0.0189(14) 0.0164(13) 0.0002(11) 0.0076(11) 0.0006(11)
C13 0.0209(14) 0.0140(12) 0.0144(13) -0.0036(10) 0.0048(11) 0.0004(11)
C27 0.0216(14) 0.0197(14) 0.0128(13) 0.0012(10) 0.0026(11) 0.0015(11)
C7 0.0192(14) 0.0198(14) 0.0197(14) -0.0005(11) 0.0070(11) 0.0003(11)
C26 0.0228(14) 0.0173(13) 0.0160(13) -0.0015(11) 0.0041(11) -0.0021(11)
C28 0.0237(15) 0.0189(14) 0.0155(13) -0.0027(11) 0.0057(11) -0.0006(11)
C5 0.0201(14) 0.0217(14) 0.0172(13) 0.0004(11) 0.0069(11) 0.0004(11)
C24 0.0225(14) 0.0187(14) 0.0161(13) -0.0012(11) 0.0023(11) -0.0013(11)
C22 0.0237(15) 0.0174(13) 0.0154(13) -0.0019(11) 0.0056(11) -0.0003(11)
C23 0.0261(15) 0.0166(13) 0.0120(12) -0.0026(10) 0.0058(11) 0.0013(11)
C6 0.0210(14) 0.0237(15) 0.0201(14) -0.0034(12) 0.0061(12) -0.0034(12)
C17 0.0230(15) 0.0208(14) 0.0190(14) 0.0017(11) 0.0037(12) -0.0001(12)
C15 0.0236(15) 0.0203(14) 0.0207(14) -0.0020(12) 0.0060(12) -0.0048(12)
C25 0.0196(14) 0.0217(14) 0.0205(14) 0.0012(12) 0.0045(12) -0.0024(12)
C4 0.0210(14) 0.0204(14) 0.0189(14) 0.0012(11) 0.0059(11) -0.0022(11)
C3 0.0213(14) 0.0221(14) 0.0176(14) 0.0018(11) 0.0051(11) -0.0015(12)
C16 0.0294(16) 0.0195(14) 0.0209(15) 0.0041(12) 0.0062(12) -0.0013(12)
C12 0.0192(14) 0.0250(15) 0.0174(14) 0.0000(12) 0.0023(11) 0.0006(12)
C11 0.0193(14) 0.0255(15) 0.0205(14) 0.0010(12) 0.0041(11) 0.0013(12)
C21 0.0211(15) 0.0227(15) 0.0201(14) 0.0031(12) 0.0048(12) 0.0010(12)
C9 0.0247(16) 0.0313(17) 0.0239(16) -0.0081(13) 0.0085(13) -0.0071(13)
C1 0.0211(16) 0.039(2) 0.0249(17) 0.0003(15) 0.0104(13) 0.0001(15)
C20 0.0300(18) 0.0282(17) 0.0243(16) 0.0066(13) -0.0011(13) -0.0015(14)
C8 0.0241(15) 0.0303(17) 0.0234(15) -0.0088(13) 0.0106(13) -0.0047(13)
C2 0.0236(16) 0.0388(19) 0.0278(17) -0.0047(14) 0.0083(14) -0.0093(14)
N7 0.0253(14) 0.0257(14) 0.0180(13) -0.0015(11) 0.0033(11) -0.0028(11)
N1 0.0191(12) 0.0271(13) 0.0176(12) -0.0001(10) 0.0061(10) -0.0021(10)
O6 0.097(3) 0.072(3) 0.093(3) -0.011(2) 0.043(3) -0.003(2)

loop_
_atom_type_symbol
_atom_type_description
_atom_type_scat_dispersion_real
_atom_type_scat_dispersion_imag
_atom_type_scat_source
C C 0.0033 0.0016 'International Tables Vol C Tables 4.2.6.8 and 6.1.1.4'
H H 0.0000 0.0000 'International Tables Vol C Tables 4.2.6.8 and 6.1.1.4'
N N 0.0061 0.0033 'International Tables Vol C Tables 4.2.6.8 and 6.1.1.4'
O O 0.0106 0.0060 'International Tables Vol C Tables 4.2.6.8 and 6.1.1.4'
S S 0.1246 0.1234 'International Tables Vol C Tables 4.2.6.8 and 6.1.1.4'

loop_
_geom_angle_atom_site_label_1
_geom_angle_atom_site_label_2
_geom_angle_atom_site_label_3
_geom_angle
_geom_angle_site_symmetry_1
_geom_angle_site_symmetry_3
_geom_angle_publ_flag
O2 S1 O1 118.39(14) . . ?
O2 S1 N7 107.60(15) . . ?
O1 S1 N7 106.90(16) . . ?
O2 S1 C18 106.14(13) . . ?
O1 S1 C18 109.32(15) . . ?
N7 S1 C18 108.13(14) . . ?
C26 O5 H5 110(4) . . ?
C13 N6 C14 129.4(3) . . ?
C13 N6 H4 114(2) . . ?
C14 N6 H4 116(2) . . ?
C12 N5 C13 119.0(3) . . ?
C12 N5 H3 121(3) . . ?
C13 N5 H3 120(3) . . ?
C13 N4 C10 118.0(3) . . ?
C10 N3 C7 121.3(2) . . ?
C10 N3 C21 120.3(2) . . ?
C7 N3 C21 117.2(2) . . ?
C5 N2 N1 103.6(2) . . ?
N3 C10 N4 116.7(3) . . ?
N3 C10 C11 121.7(3) . . ?
N4 C10 C11 121.6(3) . . ?
C18 C19 C14 120.7(3) . . ?
C18 C19 H19 119.7 . . ?
C14 C19 H19 119.7 . . ?
C15 C14 C19 118.9(3) . . ?
C15 C14 N6 126.1(3) . . ?
C19 C14 N6 115.0(3) . . ?
C19 C18 C17 121.5(3) . . ?
C19 C18 S1 115.8(2) . . ?
C17 C18 S1 122.6(2) . . ?
N4 C13 N6 122.4(3) . . ?
N4 C13 N5 122.8(3) . . ?
N6 C13 N5 114.8(3) . . ?
C28 C27 C26 120.1(3) . . ?
C28 C27 H27 120.0 . . ?
C26 C27 H27 120.0 . . ?
C6 C7 C8 122.2(3) . . ?
C6 C7 N3 118.4(3) . . ?
C8 C7 N3 119.4(3) . . ?
O5 C26 C27 121.9(3) . . ?
O5 C26 C25 118.4(3) . . ?
C27 C26 C25 119.7(3) . . ?
C27 C28 C23 120.7(3) . . ?
C27 C28 H28 119.6 . . ?
C23 C28 H28 119.6 . . ?
N2 C5 C6 127.0(3) . . ?
N2 C5 C4 111.6(3) . . ?
C6 C5 C4 121.3(3) . . ?
C25 C24 C23 120.9(3) . . ?
C25 C24 H24 119.6 . . ?
C23 C24 H24 119.6 . . ?
O3 C22 O4 123.7(3) . . ?
O3 C22 C23 118.0(3) . . ?
O4 C22 C23 118.4(3) . . ?
C24 C23 C28 118.8(3) . . ?
C24 C23 C22 120.2(3) . . ?
C28 C23 C22 121.0(3) . . ?
C7 C6 C5 117.3(3) . . ?
C7 C6 H6 121.3 . . ?
C5 C6 H6 121.3 . . ?
C16 C17 C18 116.0(3) . . ?
C16 C17 C20 119.8(3) . . ?
C18 C17 C20 124.1(3) . . ?
C14 C15 C16 119.4(3) . . ?
C14 C15 H15 120.3 . . ?
C16 C15 H15 120.3 . . ?
C24 C25 C26 119.8(3) . . ?
C24 C25 H25 120.1 . . ?
C26 C25 H25 120.1 . . ?
C3 C4 C5 104.9(3) . . ?
C3 C4 C9 135.1(3) . . ?
C5 C4 C9 119.9(3) . . ?
N1 C3 C4 105.6(3) . . ?
N1 C3 C2 124.2(3) . . ?
C4 C3 C2 130.1(3) . . ?
C17 C16 C15 123.4(3) . . ?
C17 C16 H16 118.3 . . ?
C15 C16 H16 118.3 . . ?
C11 C12 N5 121.3(3) . . ?
C11 C12 H12 119.3 . . ?
N5 C12 H12 119.3 . . ?
C12 C11 C10 117.1(3) . . ?
C12 C11 H11 121.5 . . ?
C10 C11 H11 121.5 . . ?
N3 C21 H21A 109.5 . . ?
N3 C21 H21B 109.5 . . ?
H21A C21 H21B 109.5 . . ?
N3 C21 H21C 109.5 . . ?
H21A C21 H21C 109.5 . . ?
H21B C21 H21C 109.5 . . ?
C8 C9 C4 118.4(3) . . ?
C8 C9 H9 120.8 . . ?
C4 C9 H9 120.8 . . ?
N1 C1 H1A 111(2) . . ?
N1 C1 H1B 110(2) . . ?
H1A C1 H1B 107(3) . . ?
N1 C1 H1C 110(3) . . ?
H1A C1 H1C 111(4) . . ?
H1B C1 H1C 108(4) . . ?
C17 C20 H20A 109.5 . . ?
C17 C20 H20B 109.5 . . ?
H20A C20 H20B 109.5 . . ?
C17 C20 H20C 109.5 . . ?
H20A C20 H20C 109.5 . . ?
H20B C20 H20C 109.5 . . ?
C9 C8 C7 120.8(3) . . ?
C9 C8 H8 119.6 . . ?
C7 C8 H8 119.6 . . ?
C3 C2 H2A 109.5 . . ?
C3 C2 H2B 109.5 . . ?
H2A C2 H2B 109.5 . . ?
C3 C2 H2C 109.5 . . ?
H2A C2 H2C 109.5 . . ?
H2B C2 H2C 109.5 . . ?
S1 N7 H7A 115(3) . . ?
S1 N7 H7B 112(2) . . ?
H7A N7 H7B 118(4) . . ?
C3 N1 N2 114.2(2) . . ?
C3 N1 C1 128.7(3) . . ?
N2 N1 C1 117.0(3) . . ?
H9B O6 H9A 102.251(1) . . ?

loop_
_geom_bond_atom_site_label_1
_geom_bond_atom_site_label_2
_geom_bond_distance
_geom_bond_site_symmetry_2
_geom_bond_publ_flag
S1 O2 1.435(2) . ?
S1 O1 1.435(2) . ?
S1 N7 1.604(3) . ?
S1 C18 1.779(3) . ?
O5 C26 1.369(4) . ?
O5 H5 0.72(5) . ?
O4 C22 1.274(4) . ?
O3 C22 1.252(3) . ?
N6 C13 1.345(4) . ?
N6 C14 1.407(4) . ?
N6 H4 0.94(4) . ?
N5 C12 1.347(4) . ?
N5 C13 1.365(4) . ?
N5 H3 0.86(4) . ?
N4 C13 1.325(4) . ?
N4 C10 1.341(4) . ?
N3 C10 1.336(4) . ?
N3 C7 1.438(4) . ?
N3 C21 1.464(4) . ?
N2 C5 1.344(4) . ?
N2 N1 1.359(4) . ?
C10 C11 1.422(4) . ?
C19 C18 1.392(4) . ?
C19 C14 1.394(4) . ?
C19 H19 0.9500 . ?
C14 C15 1.385(4) . ?
C18 C17 1.407(4) . ?
C27 C28 1.380(4) . ?
C27 C26 1.391(4) . ?
C27 H27 0.9500 . ?
C7 C6 1.363(4) . ?
C7 C8 1.425(4) . ?
C26 C25 1.394(4) . ?
C28 C23 1.396(4) . ?
C28 H28 0.9500 . ?
C5 C6 1.412(4) . ?
C5 C4 1.413(4) . ?
C24 C25 1.385(4) . ?
C24 C23 1.390(4) . ?
C24 H24 0.9500 . ?
C22 C23 1.497(4) . ?
C6 H6 0.9500 . ?
C17 C16 1.387(4) . ?
C17 C20 1.508(4) . ?
C15 C16 1.395(4) . ?
C15 H15 0.9500 . ?
C25 H25 0.9500 . ?
C4 C3 1.398(4) . ?
C4 C9 1.413(4) . ?
C3 N1 1.345(4) . ?
C3 C2 1.493(4) . ?
C16 H16 0.9500 . ?
C12 C11 1.345(4) . ?
C12 H12 0.9500 . ?
C11 H11 0.9500 . ?
C21 H21A 0.9800 . ?
C21 H21B 0.9800 . ?
C21 H21C 0.9800 . ?
C9 C8 1.370(4) . ?
C9 H9 0.9500 . ?
C1 N1 1.461(4) . ?
C1 H1A 0.96(4) . ?
C1 H1B 1.00(4) . ?
C1 H1C 0.96(5) . ?
C20 H20A 0.9800 . ?
C20 H20B 0.9800 . ?
C20 H20C 0.9800 . ?
C8 H8 0.9500 . ?
C2 H2A 0.9800 . ?
C2 H2B 0.9800 . ?
C2 H2C 0.9800 . ?
N7 H7A 0.84(5) . ?
N7 H7B 0.93(4) . ?
O6 H9B 0.75313(4) . ?
O6 H9A 0.74169(4) . ?

loop_
_geom_torsion_atom_site_label_1
_geom_torsion_atom_site_label_2
_geom_torsion_atom_site_label_3
_geom_torsion_atom_site_label_4
_geom_torsion
_geom_torsion_site_symmetry_1
_geom_torsion_site_symmetry_2
_geom_torsion_site_symmetry_3
_geom_torsion_site_symmetry_4
_geom_torsion_publ_flag
C7 N3 C10 N4 171.4(3) . . . . ?
C21 N3 C10 N4 4.4(4) . . . . ?
C7 N3 C10 C11 -8.5(4) . . . . ?
C21 N3 C10 C11 -175.5(3) . . . . ?
C13 N4 C10 N3 -179.8(2) . . . . ?
C13 N4 C10 C11 0.2(4) . . . . ?
C18 C19 C14 C15 1.2(4) . . . . ?
C18 C19 C14 N6 -178.5(3) . . . . ?
C13 N6 C14 C15 14.3(5) . . . . ?
C13 N6 C14 C19 -166.0(3) . . . . ?
C14 C19 C18 C17 0.4(4) . . . . ?
C14 C19 C18 S1 -178.0(2) . . . . ?
O2 S1 C18 C19 -9.1(3) . . . . ?
O1 S1 C18 C19 -137.9(2) . . . . ?
N7 S1 C18 C19 106.1(2) . . . . ?
O2 S1 C18 C17 172.5(2) . . . . ?
O1 S1 C18 C17 43.7(3) . . . . ?
N7 S1 C18 C17 -72.3(3) . . . . ?
C10 N4 C13 N6 175.2(3) . . . . ?
C10 N4 C13 N5 -4.1(4) . . . . ?
C14 N6 C13 N4 -3.8(5) . . . . ?
C14 N6 C13 N5 175.6(3) . . . . ?
C12 N5 C13 N4 5.4(4) . . . . ?
C12 N5 C13 N6 -174.0(3) . . . . ?
C10 N3 C7 C6 -105.1(3) . . . . ?
C21 N3 C7 C6 62.3(4) . . . . ?
C10 N3 C7 C8 77.1(4) . . . . ?
C21 N3 C7 C8 -115.5(3) . . . . ?
C28 C27 C26 O5 177.4(3) . . . . ?
C28 C27 C26 C25 -2.8(4) . . . . ?
C26 C27 C28 C23 2.7(4) . . . . ?
N1 N2 C5 C6 -176.5(3) . . . . ?
N1 N2 C5 C4 0.7(3) . . . . ?
C25 C24 C23 C28 -2.3(4) . . . . ?
C25 C24 C23 C22 177.8(3) . . . . ?
C27 C28 C23 C24 -0.2(4) . . . . ?
C27 C28 C23 C22 179.7(3) . . . . ?
O3 C22 C23 C24 18.9(4) . . . . ?
O4 C22 C23 C24 -160.7(3) . . . . ?
O3 C22 C23 C28 -161.1(3) . . . . ?
O4 C22 C23 C28 19.4(4) . . . . ?
C8 C7 C6 C5 -0.2(5) . . . . ?
N3 C7 C6 C5 -177.9(3) . . . . ?
N2 C5 C6 C7 177.3(3) . . . . ?
C4 C5 C6 C7 0.2(4) . . . . ?
C19 C18 C17 C16 -1.4(4) . . . . ?
S1 C18 C17 C16 176.9(2) . . . . ?
C19 C18 C17 C20 179.8(3) . . . . ?
S1 C18 C17 C20 -2.0(4) . . . . ?
C19 C14 C15 C16 -1.7(4) . . . . ?
N6 C14 C15 C16 177.9(3) . . . . ?
C23 C24 C25 C26 2.2(5) . . . . ?
O5 C26 C25 C24 -179.9(3) . . . . ?
C27 C26 C25 C24 0.3(4) . . . . ?
N2 C5 C4 C3 -0.4(4) . . . . ?
C6 C5 C4 C3 177.0(3) . . . . ?
N2 C5 C4 C9 -178.1(3) . . . . ?
C6 C5 C4 C9 -0.7(5) . . . . ?
C5 C4 C3 N1 -0.1(3) . . . . ?
C9 C4 C3 N1 177.1(4) . . . . ?
C5 C4 C3 C2 179.6(3) . . . . ?
C9 C4 C3 C2 -3.3(6) . . . . ?
C18 C17 C16 C15 0.9(5) . . . . ?
C20 C17 C16 C15 179.8(3) . . . . ?
C14 C15 C16 C17 0.7(5) . . . . ?
C13 N5 C12 C11 -2.5(4) . . . . ?
N5 C12 C11 C10 -1.1(5) . . . . ?
N3 C10 C11 C12 -177.6(3) . . . . ?
N4 C10 C11 C12 2.4(4) . . . . ?
C3 C4 C9 C8 -175.9(3) . . . . ?
C5 C4 C9 C8 1.0(5) . . . . ?
C4 C9 C8 C7 -0.9(5) . . . . ?
C6 C7 C8 C9 0.5(5) . . . . ?
N3 C7 C8 C9 178.3(3) . . . . ?
C4 C3 N1 N2 0.6(4) . . . . ?
C2 C3 N1 N2 -179.1(3) . . . . ?
C4 C3 N1 C1 -177.1(3) . . . . ?
C2 C3 N1 C1 3.2(5) . . . . ?
C5 N2 N1 C3 -0.8(3) . . . . ?
C5 N2 N1 C1 177.2(3) . . . . ?
